data_7231604
loop_
_publ_author_name
'Iturmendi, Amaia'
'Iglesias, Manuel'
'Munarriz, Julen'
'Polo, Victor'
'Passarelli, Vincenzo'
'P\'erez-Torrente, Jes\'us J.'
'Oro, Luis A.'

_publ_section_title
;
 A highly efficient Ir-catalyst for the solventless dehydrogenation of
 formic acid: the key role of an N-heterocyclic olefin
;
_journal_issue 21
_journal_name_full 'Green Chemistry'
_journal_page_first 4875
_journal_paper_doi 10.1039/C8GC02794C
_journal_volume 20
_journal_year 2018
_chemical_formula_moiety 'C37 H39 Ir N3 P2, B F4, C H2 Cl2'
_chemical_formula_sum 'C38 H41 B Cl2 F4 Ir N3 P2'
_chemical_formula_weight 951.59
_space_group_crystal_system monoclinic
_space_group_IT_number 14
_space_group_name_Hall '-P 2yn'
_space_group_name_H-M_alt 'P 1 21/n 1'
_symmetry_space_group_name_Hall '-P 2yn'
_symmetry_space_group_name_H-M 'P 1 21/n 1'
_atom_sites_solution_hydrogens mixed
_atom_sites_solution_primary heavy
_atom_sites_solution_secondary difmap
_audit_creation_method SHELXL-2014/7
_audit_update_record
;
2018-07-25 deposited with the CCDC.
2018-10-03 downloaded from the CCDC.
;
_cell_angle_alpha 90
_cell_angle_beta 97.5830(10)
_cell_angle_gamma 90
_cell_formula_units_Z 4
_cell_length_a 15.5008(17)
_cell_length_b 11.5673(13)
_cell_length_c 21.116(2)
_cell_measurement_reflns_used 9914
_cell_measurement_temperature 100(2)
_cell_measurement_theta_max 26.328
_cell_measurement_theta_min 2.338
_cell_volume 3753.0(7)
_computing_cell_refinement 'SAINT+ in APEX2 (Bruker AXS,2008)'
_computing_data_collection 'SMART in APEX2 (Bruker AXS,2008)'
_computing_data_reduction 'SAINT+ in APEX2 (Bruker AXS,2008)'
_computing_molecular_graphics 'XP program, SHELXTL v6.12, Bruker2000'
_computing_publication_material 'XCIF program, PLATON(Spek, 1998)'
_computing_structure_refinement 'SHELXL-2014/7 (Sheldrick, 2014)'
_computing_structure_solution 'SHELXS-97 (Sheldrick, 1997)'
_diffrn_ambient_temperature 100(2)
_diffrn_detector_area_resol_mean 8.26
_diffrn_measured_fraction_theta_full 0.995
_diffrn_measured_fraction_theta_max 0.995
_diffrn_measurement_device_type 'Bruker APEX DUO system'
_diffrn_measurement_method '\w and \f rotations with narrow frames'
_diffrn_radiation_monochromator graphite
_diffrn_radiation_source 'fine-focus sealed tube'
_diffrn_radiation_type MoK\a
_diffrn_radiation_wavelength 0.71073
_diffrn_reflns_av_R_equivalents 0.0854
_diffrn_reflns_av_unetI/netI 0.0703
_diffrn_reflns_Laue_measured_fraction_full 0.995
_diffrn_reflns_Laue_measured_fraction_max 0.995
_diffrn_reflns_limit_h_max 18
_diffrn_reflns_limit_h_min -18
_diffrn_reflns_limit_k_max 13
_diffrn_reflns_limit_k_min -13
_diffrn_reflns_limit_l_max 25
_diffrn_reflns_limit_l_min -25
_diffrn_reflns_number 32133
_diffrn_reflns_point_group_measured_fraction_full 0.995
_diffrn_reflns_point_group_measured_fraction_max 0.995
_diffrn_reflns_theta_full 25.000
_diffrn_reflns_theta_max 25.027
_diffrn_reflns_theta_min 1.537
_exptl_absorpt_coefficient_mu 3.838
_exptl_absorpt_correction_T_max 0.7454
_exptl_absorpt_correction_T_min 0.5213
_exptl_absorpt_correction_type multi-scan
_exptl_absorpt_process_details
; 
 Multi-scan correction included in APEX2 package (Bruker AXS, 2008)
;
_exptl_crystal_colour colourless
_exptl_crystal_density_diffrn 1.684
_exptl_crystal_description prism
_exptl_crystal_F_000 1888
_exptl_crystal_size_max 0.200
_exptl_crystal_size_mid 0.060
_exptl_crystal_size_min 0.040
_refine_diff_density_max 2.959
_refine_diff_density_min -2.104
_refine_diff_density_rms 0.211
_refine_ls_extinction_method none
_refine_ls_goodness_of_fit_ref 1.194
_refine_ls_hydrogen_treatment mixed
_refine_ls_matrix_type full
_refine_ls_number_parameters 466
_refine_ls_number_reflns 6587
_refine_ls_number_restraints 0
_refine_ls_restrained_S_all 1.194
_refine_ls_R_factor_all 0.1020
_refine_ls_R_factor_gt 0.0788
_refine_ls_shift/su_max 0.001
_refine_ls_shift/su_mean 0.000
_refine_ls_structure_factor_coef Fsqd
_refine_ls_weighting_details 'w=1/[\s^2^(Fo^2^)+(0.0133P)^2^+96.7371P] where P=(Fo^2^+2Fc^2^)/3'
_refine_ls_weighting_scheme calc
_refine_ls_wR_factor_gt 0.1478
_refine_ls_wR_factor_ref 0.1577
_reflns_Friedel_coverage 0.000
_reflns_number_gt 5295
_reflns_number_total 6587
_reflns_threshold_expression 'I > 2\s(I)'
_cod_data_source_file c8gc02794c2.cif
_cod_data_source_block compound_5_VPX128
_cod_depositor_comments 'Adding full bibliography for 7231603--7231604.cif.'
_cod_original_cell_volume 3753.1(7)
_cod_database_code 7231604
_shelx_shelxl_version_number 2014/7
_shelx_space_group_comment
;
The symmetry employed for this shelxl refinement is uniquely defined
by the following loop, which should always be used as a source of
symmetry information in preference to the above space-group names.
They are only intended as comments.
;

loop_
_space_group_symop_operation_xyz
'x, y, z'
'-x+1/2, y+1/2, -z+1/2'
'-x, -y, -z'
'x-1/2, -y-1/2, z-1/2'

loop_
_atom_site_label
_atom_site_type_symbol
_atom_site_fract_x
_atom_site_fract_y
_atom_site_fract_z
_atom_site_U_iso_or_equiv
_atom_site_adp_type
_atom_site_occupancy
_atom_site_site_symmetry_order
_atom_site_calc_flag
_atom_site_refinement_flags_posn
_atom_site_refinement_flags_adp
C1 C 0.6331(7) 0.9414(11) 0.9979(6) 0.024(3) Uani 1 1 d . .
H1A H 0.6423 0.8873 1.0344 0.029 Uiso 1 1 calc R U
H1B H 0.6157 1.0180 1.0129 0.029 Uiso 1 1 calc R U
C2 C 0.5708(8) 0.8975(11) 0.9473(6) 0.023(3) Uani 1 1 d . .
C4 C 0.4990(9) 0.7796(11) 0.8751(6) 0.030(3) Uani 1 1 d . .
H4 H 0.4792 0.7112 0.8529 0.037 Uiso 1 1 calc R U
C5 C 0.4773(9) 0.8890(12) 0.8571(6) 0.031(3) Uani 1 1 d . .
H5 H 0.4388 0.9117 0.8205 0.037 Uiso 1 1 calc R U
C7 C 0.5228(8) 1.0879(11) 0.8985(7) 0.028(3) Uani 1 1 d . .
H7A H 0.5266 1.1198 0.9423 0.033 Uiso 1 1 calc R U
H7B H 0.4671 1.1145 0.8745 0.033 Uiso 1 1 calc R U
C9 C 0.5977(8) 1.1367(11) 0.8665(6) 0.028(3) Uani 1 1 d . .
H9A H 0.5836 1.2184 0.8555 0.034 Uiso 1 1 calc R U
H9B H 0.5982 1.0948 0.8256 0.034 Uiso 1 1 calc R U
C10 C 0.6009(8) 0.6898(11) 0.9658(6) 0.029(3) Uani 1 1 d . .
H10A H 0.5634 0.6203 0.9603 0.034 Uiso 1 1 calc R U
H10B H 0.6103 0.7086 1.0120 0.034 Uiso 1 1 calc R U
C11 C 0.6872(8) 0.6613(11) 0.9447(6) 0.027(3) Uani 1 1 d . .
H11A H 0.6769 0.6491 0.8979 0.032 Uiso 1 1 calc R U
H11B H 0.7061 0.5861 0.9642 0.032 Uiso 1 1 calc R U
C12 C 0.7127(8) 1.2501(10) 0.9680(5) 0.023(3) Uani 1 1 d . .
C13 C 0.6407(10) 1.3029(11) 0.9855(6) 0.032(3) Uani 1 1 d . .
H13 H 0.5847 1.2845 0.9638 0.038 Uiso 1 1 calc R U
C14 C 0.6490(11) 1.3836(12) 1.0348(7) 0.043(4) Uani 1 1 d . .
H14 H 0.5986 1.4216 1.0457 0.052 Uiso 1 1 calc R U
C15 C 0.7281(12) 1.4086(13) 1.0676(7) 0.045(4) Uani 1 1 d . .
H15 H 0.7321 1.4585 1.1036 0.054 Uiso 1 1 calc R U
C16 C 0.8033(11) 1.3617(13) 1.0488(7) 0.047(4) Uani 1 1 d . .
H16 H 0.8590 1.3830 1.0699 0.056 Uiso 1 1 calc R U
C17 C 0.7955(10) 1.2820(12) 0.9979(7) 0.040(4) Uani 1 1 d . .
H17 H 0.8461 1.2500 0.9838 0.048 Uiso 1 1 calc R U
C18 C 0.7665(8) 1.1955(12) 0.8466(5) 0.025(3) Uani 1 1 d . .
C19 C 0.8117(9) 1.1250(13) 0.8091(6) 0.035(3) Uani 1 1 d . .
H19 H 0.8151 1.0441 0.8168 0.042 Uiso 1 1 calc R U
C20 C 0.8522(9) 1.1738(15) 0.7599(6) 0.039(4) Uani 1 1 d . .
H20 H 0.8837 1.1258 0.7345 0.047 Uiso 1 1 calc R U
C21 C 0.8467(10) 1.2903(15) 0.7484(7) 0.045(4) Uani 1 1 d . .
H21 H 0.8751 1.3227 0.7153 0.054 Uiso 1 1 calc R U
C22 C 0.8008(10) 1.3604(14) 0.7839(7) 0.043(4) Uani 1 1 d . .
H22 H 0.7964 1.4408 0.7751 0.052 Uiso 1 1 calc R U
C23 C 0.7607(9) 1.3133(11) 0.8331(6) 0.033(3) Uani 1 1 d . .
H23 H 0.7289 1.3621 0.8578 0.039 Uiso 1 1 calc R U
C24 C 0.8335(9) 0.7285(11) 1.0420(6) 0.028(3) Uani 1 1 d . .
C25 C 0.7870(9) 0.6922(11) 1.0894(6) 0.029(3) Uani 1 1 d . .
H25 H 0.7267 0.6756 1.0798 0.034 Uiso 1 1 calc R U
C26 C 0.8287(11) 0.6796(13) 1.1520(7) 0.044(4) Uani 1 1 d . .
H26 H 0.7966 0.6513 1.1841 0.053 Uiso 1 1 calc R U
C27 C 0.9156(10) 0.7076(12) 1.1681(6) 0.037(4) Uani 1 1 d . .
H27 H 0.9435 0.7000 1.2107 0.044 Uiso 1 1 calc R U
C28 C 0.9610(10) 0.7474(11) 1.1195(7) 0.035(3) Uani 1 1 d . .
H28 H 1.0205 0.7684 1.1295 0.042 Uiso 1 1 calc R U
C29 C 0.9214(8) 0.7569(10) 1.0574(6) 0.027(3) Uani 1 1 d . .
H29 H 0.9538 0.7828 1.0250 0.032 Uiso 1 1 calc R U
C30 C 0.8529(8) 0.6939(11) 0.9110(6) 0.022(3) Uani 1 1 d . .
C31 C 0.8642(8) 0.7411(11) 0.8520(6) 0.028(3) Uani 1 1 d . .
H31 H 0.8344 0.8102 0.8381 0.033 Uiso 1 1 calc R U
C32 C 0.9184(9) 0.6888(11) 0.8129(6) 0.029(3) Uani 1 1 d . .
H32 H 0.9250 0.7218 0.7727 0.035 Uiso 1 1 calc R U
C33 C 0.9624(9) 0.5890(13) 0.8327(7) 0.039(4) Uani 1 1 d . .
H33 H 1.0006 0.5541 0.8066 0.047 Uiso 1 1 calc R U
C34 C 0.9511(10) 0.5405(14) 0.8899(7) 0.045(4) Uani 1 1 d . .
H34 H 0.9807 0.4709 0.9030 0.054 Uiso 1 1 calc R U
C35 C 0.8970(10) 0.5911(12) 0.9294(7) 0.038(4) Uani 1 1 d . .
H35 H 0.8898 0.5559 0.9690 0.046 Uiso 1 1 calc R U
C37 C 0.9107(8) 1.0484(12) 1.0343(6) 0.028(3) Uani 1 1 d . .
H37 H 0.9298 1.0613 0.9940 0.034 Uiso 1 1 calc R U
C38 C 0.9664(9) 1.0722(11) 1.0890(6) 0.031(3) Uani 1 1 d . .
H38 H 1.0228 1.1020 1.0859 0.038 Uiso 1 1 calc R U
C39 C 0.9415(9) 1.0536(13) 1.1470(6) 0.035(3) Uani 1 1 d . .
H39 H 0.9807 1.0679 1.1848 0.042 Uiso 1 1 calc R U
C40 C 0.8589(10) 1.0137(12) 1.1509(7) 0.036(3) Uani 1 1 d . .
H40 H 0.8393 1.0025 1.1912 0.043 Uiso 1 1 calc R U
C41 C 0.8048(9) 0.9902(11) 1.0946(5) 0.028(3) Uani 1 1 d . .
H41 H 0.7481 0.9609 1.0972 0.033 Uiso 1 1 calc R U
C42 C 0.6764(11) 0.7699(16) 1.2762(10) 0.068(6) Uani 1 1 d . .
H42A H 0.6376 0.7707 1.3099 0.082 Uiso 1 1 calc R U
H42B H 0.6533 0.7128 1.2434 0.082 Uiso 1 1 calc R U
N3 N 0.5555(7) 0.7853(9) 0.9318(5) 0.028(3) Uani 1 1 d . .
N6 N 0.5216(7) 0.9619(10) 0.9023(5) 0.031(3) Uani 1 1 d . .
N36 N 0.8295(7) 1.0073(8) 1.0364(4) 0.021(2) Uani 1 1 d . .
B1 B 0.5428(12) 0.5804(16) 1.1597(8) 0.040(4) Uani 1 1 d . .
F1 F 0.6163(9) 0.5278(13) 1.1857(5) 0.112(6) Uani 1 1 d . .
F2 F 0.4891(11) 0.5022(12) 1.1311(9) 0.153(7) Uani 1 1 d . .
F3 F 0.5046(7) 0.6400(9) 1.2030(4) 0.073(3) Uani 1 1 d . .
F4 F 0.5599(8) 0.6564(13) 1.1133(6) 0.098(4) Uani 1 1 d . .
P1 P 0.7100(2) 1.1332(3) 0.90934(16) 0.0225(7) Uani 1 1 d . .
P2 P 0.7803(2) 0.7619(3) 0.96110(15) 0.0213(7) Uani 1 1 d . .
Cl1 Cl 0.6775(3) 0.9095(4) 1.2408(2) 0.0593(12) Uani 1 1 d . .
Cl2 Cl 0.7823(3) 0.7290(4) 1.30982(19) 0.0513(10) Uani 1 1 d . .
Ir Ir 0.75180(3) 0.95377(4) 0.94668(2) 0.02122(15) Uani 1 1 d . .
H1 H 0.836(7) 0.965(11) 0.917(5) 0.025 Uiso 1 1 d . U
H2 H 0.688(7) 0.932(10) 0.861(5) 0.025 Uiso 1 1 d . U

loop_
_atom_site_aniso_label
_atom_site_aniso_U_11
_atom_site_aniso_U_22
_atom_site_aniso_U_33
_atom_site_aniso_U_23
_atom_site_aniso_U_13
_atom_site_aniso_U_12
C1 0.018(6) 0.015(6) 0.039(7) -0.003(6) 0.003(5) -0.007(5)
C2 0.021(6) 0.030(7) 0.019(6) 0.004(5) 0.007(5) -0.006(5)
C4 0.033(8) 0.024(7) 0.032(8) -0.003(6) -0.005(6) -0.011(6)
C5 0.034(8) 0.037(8) 0.019(7) -0.003(6) -0.002(6) -0.006(6)
C7 0.020(7) 0.025(7) 0.037(8) -0.001(6) -0.001(6) 0.003(5)
C9 0.035(8) 0.023(7) 0.024(7) 0.008(6) -0.005(6) -0.002(6)
C10 0.027(7) 0.024(7) 0.034(8) 0.001(6) 0.001(6) -0.010(6)
C11 0.034(8) 0.025(7) 0.021(7) -0.002(5) -0.002(6) -0.003(6)
C12 0.036(8) 0.020(6) 0.012(6) -0.010(5) -0.006(5) 0.011(6)
C13 0.051(9) 0.015(6) 0.031(8) -0.004(6) 0.011(7) -0.006(6)
C14 0.060(11) 0.020(8) 0.050(10) 0.004(7) 0.011(8) 0.000(7)
C15 0.079(13) 0.030(8) 0.024(8) -0.003(6) 0.004(8) -0.003(8)
C16 0.067(12) 0.029(8) 0.034(9) 0.008(7) -0.030(8) -0.014(8)
C17 0.053(10) 0.026(8) 0.037(9) 0.005(6) -0.004(7) 0.003(7)
C18 0.030(7) 0.038(8) 0.007(6) 0.001(5) -0.001(5) -0.002(6)
C19 0.036(8) 0.043(9) 0.025(7) 0.008(6) -0.001(6) -0.006(7)
C20 0.037(8) 0.074(12) 0.008(6) 0.006(7) 0.002(6) -0.001(8)
C21 0.032(8) 0.070(12) 0.030(8) 0.024(8) -0.005(7) -0.010(8)
C22 0.045(9) 0.044(9) 0.037(9) 0.023(8) -0.011(7) -0.007(8)
C23 0.043(8) 0.023(7) 0.030(8) 0.009(6) 0.000(6) -0.014(6)
C24 0.045(8) 0.015(6) 0.022(7) 0.002(5) -0.006(6) 0.008(6)
C25 0.042(8) 0.020(7) 0.022(7) 0.011(5) -0.004(6) -0.005(6)
C26 0.065(11) 0.035(9) 0.034(9) 0.006(7) 0.009(8) -0.010(8)
C27 0.058(10) 0.030(8) 0.018(7) 0.003(6) -0.008(7) -0.003(7)
C28 0.045(9) 0.018(7) 0.039(9) -0.010(6) -0.006(7) 0.004(6)
C29 0.029(7) 0.015(6) 0.032(7) 0.001(5) -0.012(6) 0.004(5)
C30 0.020(6) 0.025(7) 0.017(6) -0.006(5) -0.005(5) -0.007(5)
C31 0.025(7) 0.024(7) 0.032(8) 0.001(6) -0.002(6) 0.000(6)
C32 0.035(8) 0.026(7) 0.026(7) -0.005(6) 0.002(6) -0.003(6)
C33 0.035(8) 0.039(8) 0.042(9) -0.016(7) 0.002(7) -0.003(7)
C34 0.053(10) 0.032(8) 0.049(9) -0.009(8) 0.004(7) 0.014(8)
C35 0.057(10) 0.030(8) 0.027(8) 0.006(6) 0.003(7) 0.007(7)
C37 0.022(6) 0.031(7) 0.031(7) 0.000(6) -0.004(5) 0.002(6)
C38 0.036(8) 0.024(7) 0.033(8) -0.004(6) 0.003(6) 0.004(6)
C39 0.049(9) 0.039(8) 0.016(6) -0.005(6) -0.005(6) 0.002(8)
C40 0.046(9) 0.036(8) 0.027(8) -0.010(6) 0.006(6) 0.000(7)
C41 0.038(8) 0.031(7) 0.012(6) -0.004(5) -0.005(5) -0.007(6)
C42 0.047(11) 0.051(11) 0.102(16) 0.025(11) -0.009(11) 0.002(9)
N3 0.028(6) 0.025(6) 0.029(6) 0.003(5) -0.005(5) -0.006(5)
N6 0.033(6) 0.028(6) 0.031(6) -0.002(5) -0.001(5) -0.006(6)
N36 0.033(6) 0.017(5) 0.012(5) -0.001(4) 0.000(4) 0.009(4)
B1 0.041(10) 0.045(11) 0.032(9) 0.012(8) -0.004(8) 0.017(8)
F1 0.129(11) 0.155(13) 0.047(6) -0.012(7) -0.012(7) 0.112(10)
F2 0.147(14) 0.074(9) 0.221(19) -0.070(11) -0.035(13) -0.029(9)
F3 0.109(9) 0.076(7) 0.031(5) 0.000(5) 0.002(5) 0.052(7)
F4 0.095(9) 0.129(12) 0.077(8) 0.047(8) 0.041(7) 0.041(8)
P1 0.0260(17) 0.0167(16) 0.0248(17) -0.0001(13) 0.0032(14) 0.0016(14)
P2 0.0297(18) 0.0133(15) 0.0201(17) 0.0008(13) 0.0001(13) -0.0051(13)
Cl1 0.054(3) 0.049(2) 0.072(3) 0.011(2) -0.007(2) 0.000(2)
Cl2 0.049(2) 0.059(3) 0.043(2) -0.009(2) -0.0054(18) 0.008(2)
Ir 0.0264(3) 0.0192(2) 0.0168(2) 0.0001(2) -0.00146(16) -0.0010(2)

loop_
_atom_type_symbol
_atom_type_description
_atom_type_scat_dispersion_real
_atom_type_scat_dispersion_imag
_atom_type_scat_source
C C 0.0033 0.0016 'International Tables Vol C Tables 4.2.6.8 and 6.1.1.4'
H H 0.0000 0.0000 'International Tables Vol C Tables 4.2.6.8 and 6.1.1.4'
N N 0.0061 0.0033 'International Tables Vol C Tables 4.2.6.8 and 6.1.1.4'
B B 0.0013 0.0007 'International Tables Vol C Tables 4.2.6.8 and 6.1.1.4'
F F 0.0171 0.0103 'International Tables Vol C Tables 4.2.6.8 and 6.1.1.4'
P P 0.1023 0.0942 'International Tables Vol C Tables 4.2.6.8 and 6.1.1.4'
Cl Cl 0.1484 0.1585 'International Tables Vol C Tables 4.2.6.8 and 6.1.1.4'
Ir Ir -1.4442 7.9887 'International Tables Vol C Tables 4.2.6.8 and 6.1.1.4'

loop_
_geom_angle_atom_site_label_1
_geom_angle_atom_site_label_2
_geom_angle_atom_site_label_3
_geom_angle
C2 C1 Ir 100.2(8)
C2 C1 H1A 111.7
Ir C1 H1A 111.7
C2 C1 H1B 111.7
Ir C1 H1B 111.7
H1A C1 H1B 109.5
N3 C2 N6 106.9(11)
N3 C2 C1 126.9(11)
N6 C2 C1 126.0(12)
C5 C4 N3 107.7(11)
C5 C4 H4 126.2
N3 C4 H4 126.2
C4 C5 N6 107.1(12)
C4 C5 H5 126.4
N6 C5 H5 126.4
N6 C7 C9 114.2(11)
N6 C7 H7A 108.7
C9 C7 H7A 108.7
N6 C7 H7B 108.7
C9 C7 H7B 108.7
H7A C7 H7B 107.6
C7 C9 P1 119.7(9)
C7 C9 H9A 107.4
P1 C9 H9A 107.4
C7 C9 H9B 107.4
P1 C9 H9B 107.4
H9A C9 H9B 106.9
N3 C10 C11 114.4(11)
N3 C10 H10A 108.6
C11 C10 H10A 108.6
N3 C10 H10B 108.6
C11 C10 H10B 108.6
H10A C10 H10B 107.6
C10 C11 P2 120.6(9)
C10 C11 H11A 107.2
P2 C11 H11A 107.2
C10 C11 H11B 107.2
P2 C11 H11B 107.2
H11A C11 H11B 106.8
C13 C12 C17 119.6(12)
C13 C12 P1 124.5(10)
C17 C12 P1 115.8(10)
C12 C13 C14 120.3(14)
C12 C13 H13 119.9
C14 C13 H13 119.9
C15 C14 C13 120.8(15)
C15 C14 H14 119.6
C13 C14 H14 119.6
C14 C15 C16 120.4(14)
C14 C15 H15 119.8
C16 C15 H15 119.8
C15 C16 C17 118.8(15)
C15 C16 H16 120.6
C17 C16 H16 120.6
C12 C17 C16 119.8(15)
C12 C17 H17 120.1
C16 C17 H17 120.1
C19 C18 C23 118.8(12)
C19 C18 P1 120.5(10)
C23 C18 P1 120.7(11)
C18 C19 C20 119.7(14)
C18 C19 H19 120.2
C20 C19 H19 120.2
C21 C20 C19 120.3(15)
C21 C20 H20 119.8
C19 C20 H20 119.8
C22 C21 C20 120.7(14)
C22 C21 H21 119.7
C20 C21 H21 119.7
C21 C22 C23 119.7(15)
C21 C22 H22 120.2
C23 C22 H22 120.2
C22 C23 C18 120.9(14)
C22 C23 H23 119.5
C18 C23 H23 119.5
C25 C24 C29 119.4(12)
C25 C24 P2 121.8(11)
C29 C24 P2 118.1(10)
C24 C25 C26 119.9(14)
C24 C25 H25 120.0
C26 C25 H25 120.0
C27 C26 C25 121.3(14)
C27 C26 H26 119.3
C25 C26 H26 119.3
C26 C27 C28 117.8(13)
C26 C27 H27 121.1
C28 C27 H27 121.1
C29 C28 C27 121.4(14)
C29 C28 H28 119.3
C27 C28 H28 119.3
C28 C29 C24 120.1(14)
C28 C29 H29 120.0
C24 C29 H29 120.0
C31 C30 C35 117.8(12)
C31 C30 P2 120.7(10)
C35 C30 P2 121.4(10)
C32 C31 C30 121.1(12)
C32 C31 H31 119.4
C30 C31 H31 119.4
C33 C32 C31 120.0(13)
C33 C32 H32 120.0
C31 C32 H32 120.0
C34 C33 C32 119.7(14)
C34 C33 H33 120.2
C32 C33 H33 120.2
C33 C34 C35 121.2(14)
C33 C34 H34 119.4
C35 C34 H34 119.4
C34 C35 C30 120.1(13)
C34 C35 H35 119.9
C30 C35 H35 119.9
N36 C37 C38 121.8(12)
N36 C37 H37 119.1
C38 C37 H37 119.1
C39 C38 C37 120.5(13)
C39 C38 H38 119.8
C37 C38 H38 119.8
C38 C39 C40 119.2(13)
C38 C39 H39 120.4
C40 C39 H39 120.4
C39 C40 C41 118.5(13)
C39 C40 H40 120.7
C41 C40 H40 120.7
N36 C41 C40 122.6(13)
N36 C41 H41 118.7
C40 C41 H41 118.7
Cl2 C42 Cl1 110.6(10)
Cl2 C42 H42A 109.5
Cl1 C42 H42A 109.5
Cl2 C42 H42B 109.5
Cl1 C42 H42B 109.5
H42A C42 H42B 108.1
C2 N3 C4 109.0(10)
C2 N3 C10 123.5(10)
C4 N3 C10 127.0(11)
C2 N6 C5 109.2(12)
C2 N6 C7 125.0(11)
C5 N6 C7 125.4(11)
C41 N36 C37 117.3(10)
C41 N36 Ir 123.7(9)
C37 N36 Ir 118.6(8)
F2 B1 F3 110.9(17)
F2 B1 F1 109.1(16)
F3 B1 F1 112.3(14)
F2 B1 F4 106.4(16)
F3 B1 F4 107.5(14)
F1 B1 F4 110.4(16)
C18 P1 C12 103.2(6)
C18 P1 C9 98.4(6)
C12 P1 C9 104.5(6)
C18 P1 Ir 117.8(4)
C12 P1 Ir 117.2(4)
C9 P1 Ir 113.2(4)
C30 P2 C24 102.3(6)
C30 P2 C11 98.4(6)
C24 P2 C11 106.5(6)
C30 P2 Ir 117.8(4)
C24 P2 Ir 112.7(4)
C11 P2 Ir 117.1(4)
N36 Ir C1 89.6(4)
N36 Ir P2 94.9(3)
C1 Ir P2 91.7(3)
N36 Ir P1 98.0(3)
C1 Ir P1 90.6(3)
P2 Ir P1 166.87(12)
N36 Ir H1 86(4)
C1 Ir H1 176(4)
P2 Ir H1 89(5)
P1 Ir H1 90(5)
N36 Ir H2 170(4)
C1 Ir H2 95(3)
P2 Ir H2 94(4)
P1 Ir H2 73(3)
H1 Ir H2 89(5)

loop_
_geom_bond_atom_site_label_1
_geom_bond_atom_site_label_2
_geom_bond_distance
C1 C2 1.434(16)
C1 Ir 2.258(12)
C1 H1A 0.9900
C1 H1B 0.9900
C2 N3 1.352(16)
C2 N6 1.361(16)
C4 C5 1.351(19)
C4 N3 1.388(16)
C4 H4 0.9500
C5 N6 1.385(16)
C5 H5 0.9500
C7 N6 1.460(17)
C7 C9 1.527(18)
C7 H7A 0.9900
C7 H7B 0.9900
C9 P1 1.853(13)
C9 H9A 0.9900
C9 H9B 0.9900
C10 N3 1.450(16)
C10 C11 1.501(18)
C10 H10A 0.9900
C10 H10B 0.9900
C11 P2 1.850(13)
C11 H11A 0.9900
C11 H11B 0.9900
C12 C13 1.364(18)
C12 C17 1.403(19)
C12 P1 1.831(12)
C13 C14 1.392(19)
C13 H13 0.9500
C14 C15 1.36(2)
C14 H14 0.9500
C15 C16 1.39(2)
C15 H15 0.9500
C16 C17 1.41(2)
C16 H16 0.9500
C17 H17 0.9500
C18 C19 1.390(19)
C18 C23 1.392(18)
C18 P1 1.829(13)
C19 C20 1.402(18)
C19 H19 0.9500
C20 C21 1.37(2)
C20 H20 0.9500
C21 C22 1.37(2)
C21 H21 0.9500
C22 C23 1.390(19)
C22 H22 0.9500
C23 H23 0.9500
C24 C25 1.375(18)
C24 C29 1.397(18)
C24 P2 1.838(13)
C25 C26 1.399(19)
C25 H25 0.9500
C26 C27 1.38(2)
C26 H26 0.9500
C27 C28 1.40(2)
C27 H27 0.9500
C28 C29 1.377(18)
C28 H28 0.9500
C29 H29 0.9500
C30 C31 1.392(17)
C30 C35 1.402(18)
C30 P2 1.822(13)
C31 C32 1.391(18)
C31 H31 0.9500
C32 C33 1.377(19)
C32 H32 0.9500
C33 C34 1.36(2)
C33 H33 0.9500
C34 C35 1.39(2)
C34 H34 0.9500
C35 H35 0.9500
C37 N36 1.351(16)
C37 C38 1.376(17)
C37 H37 0.9500
C38 C39 1.349(18)
C38 H38 0.9500
C39 C40 1.37(2)
C39 H39 0.9500
C40 C41 1.388(17)
C40 H40 0.9500
C41 N36 1.348(15)
C41 H41 0.9500
C42 Cl2 1.765(17)
C42 Cl1 1.780(17)
C42 H42A 0.9900
C42 H42B 0.9900
N36 Ir 2.196(9)
B1 F2 1.32(2)
B1 F3 1.34(2)
B1 F1 1.344(18)
B1 F4 1.37(2)
P1 Ir 2.284(3)
P2 Ir 2.275(3)
Ir H1 1.53(12)
Ir H2 1.97(11)
